data_4331981
loop_
_publ_author_name
'Shi, Wei'
'Chen, Xiao-Yan'
'Zhao, Bin'
'Yu, Ao'
'Song, Hai-Bin'
'Cheng, Peng'
'Wang, Hong-Gen'
'Liao, Dai-Zheng'
'Yan, Shi-Ping'

_publ_section_title
;
 Construction of 3d&#x2212;4f Mixed-Metal Complexes Based on a Binuclear
 Oxovanadium Unit:&#x00A0; Synthesis, Crystal Structure, EPR, and Magnetic
 Properties
;
_journal_issue 10
_journal_name_full 'Inorganic Chemistry'
_journal_page_first 3949
_journal_page_last 3957
_journal_paper_doi 10.1021/ic051979y
_journal_volume 45
_journal_year 2006
_chemical_formula_sum 'C18 H42 N4 O24 V3'
_chemical_formula_weight 851.38
_chemical_name_systematic
; 
 ? 
;
_space_group_IT_number 14
_symmetry_cell_setting monoclinic
_symmetry_space_group_name_Hall '-P 2yn'
_symmetry_space_group_name_H-M 'P 1 21/n 1'
_atom_sites_solution_hydrogens geom
_atom_sites_solution_primary direct
_atom_sites_solution_secondary difmap
_audit_creation_method SHELXL-97
_cell_angle_alpha 90.00
_cell_angle_beta 95.128(5)
_cell_angle_gamma 90.00
_cell_formula_units_Z 2
_cell_length_a 6.879(2)
_cell_length_b 21.636(7)
_cell_length_c 11.043(3)
_cell_measurement_reflns_used 927
_cell_measurement_temperature 293(2)
_cell_measurement_theta_max 25.33
_cell_measurement_theta_min 3.36
_cell_volume 1637.0(8)
_computing_cell_refinement 'Bruker SMART'
_computing_data_collection 'Bruker SMART'
_computing_data_reduction 'Bruker SAINT'
_computing_molecular_graphics 'Bruker SHELXTL'
_computing_publication_material 'Bruker SHELXTL'
_computing_structure_refinement 'SHELXL-97 (Sheldrick, 1997)'
_computing_structure_solution 'SHELXS-97 (Sheldrick, 1990)'
_diffrn_ambient_temperature 293(2)
_diffrn_measured_fraction_theta_full 0.996
_diffrn_measured_fraction_theta_max 0.996
_diffrn_measurement_device_type 'CCD area detector'
_diffrn_measurement_method 'phi and omega scans'
_diffrn_radiation_monochromator graphite
_diffrn_radiation_source 'fine-focus sealed tube'
_diffrn_radiation_type MoK\a
_diffrn_radiation_wavelength 0.71073
_diffrn_reflns_av_R_equivalents 0.0434
_diffrn_reflns_av_sigmaI/netI 0.0534
_diffrn_reflns_limit_h_max 8
_diffrn_reflns_limit_h_min -8
_diffrn_reflns_limit_k_max 27
_diffrn_reflns_limit_k_min -26
_diffrn_reflns_limit_l_max 13
_diffrn_reflns_limit_l_min -8
_diffrn_reflns_number 9244
_diffrn_reflns_theta_full 26.40
_diffrn_reflns_theta_max 26.40
_diffrn_reflns_theta_min 1.88
_exptl_absorpt_coefficient_mu 0.940
_exptl_absorpt_correction_T_max 1.000000
_exptl_absorpt_correction_T_min 0.848906
_exptl_absorpt_correction_type multi-scan
_exptl_absorpt_process_details SADABS
_exptl_crystal_density_diffrn 1.727
_exptl_crystal_density_meas ?
_exptl_crystal_density_method 'not measured'
_exptl_crystal_F_000 878
_exptl_crystal_size_max 0.32
_exptl_crystal_size_mid 0.24
_exptl_crystal_size_min 0.20
_refine_diff_density_max 0.416
_refine_diff_density_min -0.916
_refine_diff_density_rms 0.070
_refine_ls_extinction_method none
_refine_ls_goodness_of_fit_ref 1.077
_refine_ls_hydrogen_treatment mixed
_refine_ls_matrix_type full
_refine_ls_number_parameters 251
_refine_ls_number_reflns 3333
_refine_ls_number_restraints 13
_refine_ls_restrained_S_all 1.075
_refine_ls_R_factor_all 0.0764
_refine_ls_R_factor_gt 0.0474
_refine_ls_shift/su_max 0.000
_refine_ls_shift/su_mean 0.000
_refine_ls_structure_factor_coef Fsqd
_refine_ls_weighting_details 'calc w=1/[\s^2^(Fo^2^)+(0.0219P)^2^+2.0535P] where P=(Fo^2^+2Fc^2^)/3'
_refine_ls_weighting_scheme calc
_refine_ls_wR_factor_gt 0.0862
_refine_ls_wR_factor_ref 0.0945
_reflns_number_gt 2456
_reflns_number_total 3333
_reflns_threshold_expression >2sigma(I)
_cod_data_source_file ic051979ysup1.cif
_cod_data_source_block 030224b
_cod_depositor_comments
;
The following automatic conversions were performed:

'_symmetry_cell_setting' value 'Monoclinic' changed to 'monoclinic'
according to /home/saulius/struct/CIF-dictionaries/cif_core.dic
dictionary named 'cif_core.dic' version 2.4.2 from
2011-04-26.

'_exptl_absorpt_correction_type' value 'MULTI-SCAN'
changed to 'multi-scan' according to
/home/saulius/struct/CIF-dictionaries/cif_core.dic dictionary named
'cif_core.dic' version 2.4.2 from 2011-04-26.

Automatic conversion script
Id: cif_fix_values 1891 2012-01-12 08:04:46Z andrius 

The following automatic conversions were performed:

'_exptl_crystal_density_meas' value 'NONE' was changed to '?' - the
value is perceived as not measured.

Automatic conversion script
Id: cif_fix_values 3008 2015-01-20 13:52:24Z robertas 
;
_cod_original_cell_volume 1637.0(9)
_cod_original_sg_symbol_H-M P2(1)/n
_cod_database_code 4331981

loop_
_symmetry_equiv_pos_as_xyz
'x, y, z'
'-x+1/2, y+1/2, -z+1/2'
'-x, -y, -z'
'x-1/2, -y-1/2, z-1/2'

loop_
_atom_site_label
_atom_site_type_symbol
_atom_site_fract_x
_atom_site_fract_y
_atom_site_fract_z
_atom_site_U_iso_or_equiv
_atom_site_adp_type
_atom_site_occupancy
_atom_site_symmetry_multiplicity
_atom_site_calc_flag
_atom_site_refinement_flags
V1 V 0.33730(8) 0.12061(2) 0.39373(5) 0.02270(14) Uani 1 1 d .
O1 O 0.4337(3) 0.10859(10) 0.5679(2) 0.0328(6) Uani 1 1 d .
O2 O 0.4568(5) 0.14051(12) 0.7597(2) 0.0603(9) Uani 1 1 d .
O3 O 0.5101(3) 0.19289(11) 0.3686(2) 0.0344(6) Uani 1 1 d .
O4 O 0.5258(4) 0.29419(12) 0.3341(3) 0.0536(8) Uani 1 1 d .
O5 O 0.1701(3) 0.14924(11) 0.2483(2) 0.0322(6) Uani 1 1 d .
O6 O -0.0943(4) 0.13268(12) 0.1252(2) 0.0464(7) Uani 1 1 d .
O7 O 0.4465(3) 0.06180(11) 0.3416(2) 0.0379(6) Uani 1 1 d .
N1 N 0.0607(4) 0.07882(11) 0.4305(2) 0.0233(6) Uani 1 1 d .
N2 N 0.1983(4) 0.20135(11) 0.4865(2) 0.0247(6) Uani 1 1 d .
C1 C 0.0941(4) 0.01577(14) 0.4842(3) 0.0270(7) Uani 1 1 d .
H1A H 0.1826 0.0191 0.5574 0.032 Uiso 1 1 calc R
H1B H 0.1564 -0.0099 0.4270 0.032 Uiso 1 1 calc R
C2 C -0.0374(5) 0.11943(14) 0.5167(3) 0.0302(7) Uani 1 1 d .
H2A H 0.0178 0.1115 0.5991 0.036 Uiso 1 1 calc R
H2B H -0.1754 0.1095 0.5121 0.036 Uiso 1 1 calc R
C3 C -0.0125(5) 0.18708(14) 0.4872(3) 0.0317(8) Uani 1 1 d .
H3A H -0.0795 0.1963 0.4082 0.038 Uiso 1 1 calc R
H3B H -0.0691 0.2124 0.5474 0.038 Uiso 1 1 calc R
C4 C 0.2981(5) 0.20650(16) 0.6108(3) 0.0322(8) Uani 1 1 d .
H4A H 0.2023 0.2162 0.6674 0.039 Uiso 1 1 calc R
H4B H 0.3909 0.2403 0.6129 0.039 Uiso 1 1 calc R
C5 C 0.4035(5) 0.14814(16) 0.6513(3) 0.0338(8) Uani 1 1 d .
C6 C 0.2396(5) 0.25600(15) 0.4133(3) 0.0304(8) Uani 1 1 d .
H6A H 0.2362 0.2931 0.4623 0.037 Uiso 1 1 calc R
H6B H 0.1417 0.2598 0.3448 0.037 Uiso 1 1 calc R
C7 C 0.4403(5) 0.24832(16) 0.3681(3) 0.0331(8) Uani 1 1 d .
C8 C -0.0556(5) 0.07446(16) 0.3095(3) 0.0328(8) Uani 1 1 d .
H8A H -0.1928 0.0802 0.3205 0.039 Uiso 1 1 calc R
H8B H -0.0399 0.0335 0.2761 0.039 Uiso 1 1 calc R
C9 C 0.0062(5) 0.12202(16) 0.2207(3) 0.0305(7) Uani 1 1 d .
V2 V 0.0000 0.5000 0.5000 0.0572(3) Uani 1 2 d S
O8 O 0.0649(4) 0.41338(11) 0.5466(3) 0.0442(7) Uani 1 1 d D
O9 O 0.2677(4) 0.51653(13) 0.4871(3) 0.0520(8) Uani 1 1 d D
O10 O 0.0290(5) 0.52476(12) 0.6751(2) 0.0509(8) Uani 1 1 d D
O11 O 0.8218(4) 0.32370(14) 0.5232(3) 0.0529(8) Uani 1 1 d D
O12 O 0.9591(5) 0.07267(15) 0.8311(3) 0.0685(9) Uani 1 1 d D
H3 H 0.180(3) 0.3985(19) 0.578(4) 0.103 Uiso 1 1 d D
H4 H -0.022(5) 0.3826(14) 0.543(5) 0.103 Uiso 1 1 d D
H7 H 0.022(8) 0.5633(8) 0.704(4) 0.103 Uiso 1 1 d D
H8 H -0.012(8) 0.4987(15) 0.730(3) 0.103 Uiso 1 1 d D
H9 H 0.750(5) 0.327(3) 0.587(2) 0.103 Uiso 1 1 d D
H10 H 0.739(5) 0.325(3) 0.456(2) 0.103 Uiso 1 1 d D
H11 H 0.833(3) 0.079(2) 0.805(5) 0.103 Uiso 1 1 d D
H12 H 1.007(6) 0.1101(11) 0.854(5) 0.103 Uiso 1 1 d D
H5 H 0.364(7) 0.535(3) 0.535(5) 0.15(3) Uiso 1 1 d D

loop_
_atom_site_aniso_label
_atom_site_aniso_U_11
_atom_site_aniso_U_22
_atom_site_aniso_U_33
_atom_site_aniso_U_23
_atom_site_aniso_U_13
_atom_site_aniso_U_12
V1 0.0209(3) 0.0235(3) 0.0239(3) -0.0028(3) 0.0031(2) -0.0020(2)
O1 0.0376(14) 0.0300(13) 0.0295(12) -0.0022(11) -0.0042(10) 0.0027(11)
O2 0.110(3) 0.0372(16) 0.0289(14) 0.0006(13) -0.0216(15) 0.0013(16)
O3 0.0297(13) 0.0329(14) 0.0412(14) -0.0045(12) 0.0067(11) -0.0086(11)
O4 0.0659(19) 0.0372(15) 0.0622(19) -0.0019(14) 0.0307(16) -0.0229(14)
O5 0.0342(13) 0.0361(13) 0.0258(12) 0.0048(11) -0.0007(10) -0.0114(11)
O6 0.0468(15) 0.0472(16) 0.0412(15) 0.0134(13) -0.0188(12) -0.0108(13)
O7 0.0383(14) 0.0362(14) 0.0410(14) -0.0094(12) 0.0133(11) 0.0024(12)
N1 0.0242(14) 0.0197(13) 0.0261(14) 0.0024(11) 0.0027(11) -0.0039(11)
N2 0.0267(14) 0.0199(13) 0.0279(14) 0.0038(12) 0.0042(11) -0.0030(12)
C1 0.0243(17) 0.0205(16) 0.0360(18) 0.0074(14) 0.0019(14) -0.0016(13)
C2 0.0256(16) 0.0250(16) 0.042(2) 0.0007(16) 0.0129(15) 0.0009(15)
C3 0.0279(18) 0.0236(17) 0.045(2) 0.0007(16) 0.0108(16) 0.0012(14)
C4 0.045(2) 0.0288(18) 0.0227(17) -0.0020(15) 0.0051(15) -0.0024(16)
C5 0.046(2) 0.0262(18) 0.0277(18) -0.0004(16) -0.0021(16) -0.0098(16)
C6 0.037(2) 0.0227(17) 0.0314(18) 0.0041(15) 0.0019(15) -0.0035(15)
C7 0.040(2) 0.034(2) 0.0255(17) -0.0023(16) 0.0048(15) -0.0130(17)
C8 0.0341(19) 0.0305(19) 0.0323(19) 0.0058(15) -0.0046(15) -0.0114(16)
C9 0.0312(18) 0.0283(17) 0.0307(18) -0.0006(16) -0.0044(14) -0.0045(16)
V2 0.1095(10) 0.0279(5) 0.0307(5) -0.0033(4) -0.0125(6) 0.0224(6)
O8 0.0424(15) 0.0258(13) 0.0610(18) 0.0064(13) -0.0145(14) 0.0011(12)
O9 0.0337(16) 0.0495(17) 0.073(2) -0.0080(16) 0.0049(15) -0.0081(14)
O10 0.092(2) 0.0338(15) 0.0274(14) -0.0011(12) 0.0063(14) -0.0136(16)
O11 0.0562(18) 0.0423(16) 0.0632(19) -0.0135(16) 0.0219(15) -0.0073(15)
O12 0.079(2) 0.056(2) 0.071(2) 0.0002(18) 0.011(2) -0.0026(18)

loop_
_atom_type_symbol
_atom_type_description
_atom_type_scat_dispersion_real
_atom_type_scat_dispersion_imag
_atom_type_scat_source
C C 0.0033 0.0016 'International Tables Vol C Tables 4.2.6.8 and 6.1.1.4'
H H 0.0000 0.0000 'International Tables Vol C Tables 4.2.6.8 and 6.1.1.4'
N N 0.0061 0.0033 'International Tables Vol C Tables 4.2.6.8 and 6.1.1.4'
O O 0.0106 0.0060 'International Tables Vol C Tables 4.2.6.8 and 6.1.1.4'
V V 0.3005 0.5294 'International Tables Vol C Tables 4.2.6.8 and 6.1.1.4'

loop_
_geom_angle_atom_site_label_1
_geom_angle_atom_site_label_2
_geom_angle_atom_site_label_3
_geom_angle
_geom_angle_site_symmetry_1
_geom_angle_site_symmetry_3
O7 V1 O5 102.25(12) . .
O7 V1 O1 96.67(12) . .
O5 V1 O1 159.66(10) . .
O7 V1 O3 105.45(11) . .
O5 V1 O3 87.27(10) . .
O1 V1 O3 94.90(10) . .
O7 V1 N1 100.47(11) . .
O5 V1 N1 80.09(10) . .
O1 V1 N1 89.25(10) . .
O3 V1 N1 153.04(10) . .
O7 V1 N2 174.14(12) . .
O5 V1 N2 83.60(10) . .
O1 V1 N2 77.48(9) . .
O3 V1 N2 75.01(9) . .
N1 V1 N2 79.96(9) . .
C5 O1 V1 122.8(2) . .
C7 O3 V1 120.1(2) . .
C9 O5 V1 118.7(2) . .
C1 N1 C8 110.3(2) . .
C1 N1 C2 110.1(2) . .
C8 N1 C2 111.6(3) . .
C1 N1 V1 110.27(18) . .
C8 N1 V1 105.42(18) . .
C2 N1 V1 108.98(18) . .
C6 N2 C3 114.0(3) . .
C6 N2 C4 110.6(3) . .
C3 N2 C4 112.5(3) . .
C6 N2 V1 105.02(19) . .
C3 N2 V1 107.01(19) . .
C4 N2 V1 107.20(19) . .
N1 C1 C1 113.2(3) . 3_556
N1 C1 H1A 108.9 . .
C1 C1 H1A 108.9 3_556 .
N1 C1 H1B 108.9 . .
C1 C1 H1B 108.9 3_556 .
H1A C1 H1B 107.8 . .
N1 C2 C3 111.4(3) . .
N1 C2 H2A 109.4 . .
C3 C2 H2A 109.4 . .
N1 C2 H2B 109.4 . .
C3 C2 H2B 109.4 . .
H2A C2 H2B 108.0 . .
N2 C3 C2 109.4(3) . .
N2 C3 H3A 109.8 . .
C2 C3 H3A 109.8 . .
N2 C3 H3B 109.8 . .
C2 C3 H3B 109.8 . .
H3A C3 H3B 108.2 . .
N2 C4 C5 112.5(3) . .
N2 C4 H4A 109.1 . .
C5 C4 H4A 109.1 . .
N2 C4 H4B 109.1 . .
C5 C4 H4B 109.1 . .
H4A C4 H4B 107.8 . .
O2 C5 O1 123.6(3) . .
O2 C5 C4 119.6(3) . .
O1 C5 C4 116.7(3) . .
N2 C6 C7 108.5(3) . .
N2 C6 H6A 110.0 . .
C7 C6 H6A 110.0 . .
N2 C6 H6B 110.0 . .
C7 C6 H6B 110.0 . .
H6A C6 H6B 108.4 . .
O4 C7 O3 124.3(3) . .
O4 C7 C6 119.1(3) . .
O3 C7 C6 116.7(3) . .
N1 C8 C9 112.2(3) . .
N1 C8 H8A 109.2 . .
C9 C8 H8A 109.2 . .
N1 C8 H8B 109.2 . .
C9 C8 H8B 109.2 . .
H8A C8 H8B 107.9 . .
O6 C9 O5 122.1(3) . .
O6 C9 C8 121.1(3) . .
O5 C9 C8 116.8(3) . .
O9 V2 O9 180.00(17) . 3_566
O9 V2 O8 90.00(12) . .
O9 V2 O8 90.00(12) 3_566 .
O9 V2 O8 90.00(12) . 3_566
O9 V2 O8 90.00(12) 3_566 3_566
O8 V2 O8 180.00(17) . 3_566
O9 V2 O10 89.50(13) . 3_566
O9 V2 O10 90.50(13) 3_566 3_566
O8 V2 O10 89.92(12) . 3_566
O8 V2 O10 90.08(12) 3_566 3_566
O9 V2 O10 90.50(13) . .
O9 V2 O10 89.50(13) 3_566 .
O8 V2 O10 90.08(12) . .
O8 V2 O10 89.92(12) 3_566 .
O10 V2 O10 180.000(1) 3_566 .
V2 O8 H3 128(3) . .
V2 O8 H4 124(3) . .
H3 O8 H4 108.4(16) . .
V2 O9 H5 135(4) . .
V2 O10 H7 126(3) . .
V2 O10 H8 118(3) . .
H7 O10 H8 108.7(16) . .
H9 O11 H10 107.3(16) . .
H11 O12 H12 106.3(16) . .

loop_
_geom_bond_atom_site_label_1
_geom_bond_atom_site_label_2
_geom_bond_distance
_geom_bond_site_symmetry_2
V1 O7 1.610(2) .
V1 O5 1.989(2) .
V1 O1 1.994(2) .
V1 O3 1.999(2) .
V1 N1 2.177(3) .
V1 N2 2.278(3) .
O1 C5 1.288(4) .
O2 C5 1.232(4) .
O3 C7 1.292(4) .
O4 C7 1.229(4) .
O5 C9 1.285(4) .
O6 C9 1.230(4) .
N1 C1 1.497(4) .
N1 C8 1.498(4) .
N1 C2 1.499(4) .
N2 C6 1.474(4) .
N2 C3 1.483(4) .
N2 C4 1.484(4) .
C1 C1 1.531(6) 3_556
C1 H1A 0.9700 .
C1 H1B 0.9700 .
C2 C3 1.513(4) .
C2 H2A 0.9700 .
C2 H2B 0.9700 .
C3 H3A 0.9700 .
C3 H3B 0.9700 .
C4 C5 1.504(5) .
C4 H4A 0.9700 .
C4 H4B 0.9700 .
C6 C7 1.519(5) .
C6 H6A 0.9700 .
C6 H6B 0.9700 .
C8 C9 1.508(5) .
C8 H8A 0.9700 .
C8 H8B 0.9700 .
V2 O9 1.894(3) .
V2 O9 1.894(3) 3_566
V2 O8 1.984(2) .
V2 O8 1.984(2) 3_566
V2 O10 1.999(3) 3_566
V2 O10 1.999(3) .
O8 H3 0.896(10) .
O8 H4 0.895(10) .
O9 H5 0.896(10) .
O10 H7 0.895(10) .
O10 H8 0.892(10) .
O11 H9 0.898(10) .
O11 H10 0.897(10) .
O12 H11 0.900(10) .
O12 H12 0.903(10) .

loop_
_geom_torsion_atom_site_label_1
_geom_torsion_atom_site_label_2
_geom_torsion_atom_site_label_3
_geom_torsion_atom_site_label_4
_geom_torsion
_geom_torsion_site_symmetry_4
O7 V1 O1 C5 172.9(3) .
O5 V1 O1 C5 -28.6(4) .
O3 V1 O1 C5 66.7(3) .
N1 V1 O1 C5 -86.6(3) .
N2 V1 O1 C5 -6.7(3) .
O7 V1 O3 C7 160.1(3) .
O5 V1 O3 C7 58.1(3) .
O1 V1 O3 C7 -101.6(3) .
N1 V1 O3 C7 -3.6(4) .
N2 V1 O3 C7 -26.0(2) .
O7 V1 O5 C9 81.8(3) .
O1 V1 O5 C9 -76.2(4) .
O3 V1 O5 C9 -172.9(2) .
N1 V1 O5 C9 -16.8(2) .
N2 V1 O5 C9 -97.7(2) .
O7 V1 N1 C1 40.5(2) .
O5 V1 N1 C1 141.3(2) .
O1 V1 N1 C1 -56.1(2) .
O3 V1 N1 C1 -155.5(2) .
N2 V1 N1 C1 -133.6(2) .
O7 V1 N1 C8 -78.6(2) .
O5 V1 N1 C8 22.2(2) .
O1 V1 N1 C8 -175.2(2) .
O3 V1 N1 C8 85.4(3) .
N2 V1 N1 C8 107.4(2) .
O7 V1 N1 C2 161.5(2) .
O5 V1 N1 C2 -97.7(2) .
O1 V1 N1 C2 64.9(2) .
O3 V1 N1 C2 -34.5(3) .
N2 V1 N1 C2 -12.6(2) .
O7 V1 N2 C6 128.3(10) .
O5 V1 N2 C6 -55.91(19) .
O1 V1 N2 C6 131.6(2) .
O3 V1 N2 C6 32.97(19) .
N1 V1 N2 C6 -136.9(2) .
O7 V1 N2 C3 -110.2(11) .
O5 V1 N2 C3 65.5(2) .
O1 V1 N2 C3 -107.0(2) .
O3 V1 N2 C3 154.4(2) .
N1 V1 N2 C3 -15.5(2) .
O7 V1 N2 C4 10.6(12) .
O5 V1 N2 C4 -173.6(2) .
O1 V1 N2 C4 13.94(19) .
O3 V1 N2 C4 -84.7(2) .
N1 V1 N2 C4 105.4(2) .
C8 N1 C1 C1 -65.5(4) 3_556
C2 N1 C1 C1 58.1(4) 3_556
V1 N1 C1 C1 178.4(3) 3_556
C1 N1 C2 C3 160.7(3) .
C8 N1 C2 C3 -76.4(3) .
V1 N1 C2 C3 39.6(3) .
C6 N2 C3 C2 156.5(3) .
C4 N2 C3 C2 -76.6(3) .
V1 N2 C3 C2 40.9(3) .
N1 C2 C3 N2 -55.5(4) .
C6 N2 C4 C5 -133.0(3) .
C3 N2 C4 C5 98.3(3) .
V1 N2 C4 C5 -19.1(3) .
V1 O1 C5 O2 177.7(3) .
V1 O1 C5 C4 -2.7(4) .
N2 C4 C5 O2 -164.4(3) .
N2 C4 C5 O1 15.9(4) .
C3 N2 C6 C7 -152.4(3) .
C4 N2 C6 C7 79.7(3) .
V1 N2 C6 C7 -35.6(3) .
V1 O3 C7 O4 -167.6(3) .
V1 O3 C7 C6 12.5(4) .
N2 C6 C7 O4 -160.6(3) .
N2 C6 C7 O3 19.3(4) .
C1 N1 C8 C9 -144.4(3) .
C2 N1 C8 C9 92.8(3) .
V1 N1 C8 C9 -25.3(3) .
V1 O5 C9 O6 -171.9(3) .
V1 O5 C9 C8 6.2(4) .
N1 C8 C9 O6 -167.0(3) .
N1 C8 C9 O5 14.9(4) .
